data_4102569
loop_
_publ_author_name
'Tao Liu'
'Yan-Juan Zhang'
'Shinji Kanegawa'
'Osamu Sato'

_publ_section_title
;
 Photoinduced Metal-to-Metal Charge Transfer toward Single-Chain Magnet
;
_journal_name_full 'Journal of the American Chemical Society'
_journal_page_first 8250
_journal_page_last 8251
_journal_paper_doi 10.1021/ja1027953
_journal_volume 132
_journal_year 2010
_chemical_formula_sum 'C38 H32 Co Fe2 N14 O4'
_chemical_formula_weight 919.41
_chemical_name_systematic
; 
 ? 
;
_space_group_IT_number 12
_symmetry_cell_setting monoclinic
_symmetry_space_group_name_Hall '-C 2y'
_symmetry_space_group_name_H-M 'C 1 2/m 1'
_atom_sites_solution_hydrogens geom
_atom_sites_solution_primary direct
_atom_sites_solution_secondary difmap
_audit_creation_method SHELXL-97
_cell_angle_alpha 90.00
_cell_angle_beta 113.79(3)
_cell_angle_gamma 90.00
_cell_formula_units_Z 2
_cell_length_a 11.059(2)
_cell_length_b 28.269(6)
_cell_length_c 6.6250(10)
_cell_measurement_reflns_used 2293
_cell_measurement_temperature 100(2)
_cell_measurement_theta_max 27.4835
_cell_measurement_theta_min 3.2283
_cell_volume 1895.2(7)
_computing_structure_refinement 'SHELXL-97 (Sheldrick, 1997)'
_computing_structure_solution 'SHELXS-97 (Sheldrick, 1990)'
_diffrn_ambient_temperature 100(2)
_diffrn_detector_area_resol_mean 28.5714
_diffrn_measured_fraction_theta_full 0.998
_diffrn_measured_fraction_theta_max 0.998
_diffrn_measurement_device_type Molybdenum
_diffrn_measurement_method dtprofit.ref
_diffrn_radiation_monochromator graphite
_diffrn_radiation_source 'fine-focus sealed tube'
_diffrn_radiation_type MoK\a
_diffrn_radiation_wavelength 0.71073
_diffrn_reflns_av_R_equivalents 0.0687
_diffrn_reflns_av_sigmaI/netI 0.0442
_diffrn_reflns_limit_h_max 14
_diffrn_reflns_limit_h_min -14
_diffrn_reflns_limit_k_max 36
_diffrn_reflns_limit_k_min -36
_diffrn_reflns_limit_l_max 8
_diffrn_reflns_limit_l_min -8
_diffrn_reflns_number 15586
_diffrn_reflns_theta_full 27.48
_diffrn_reflns_theta_max 27.48
_diffrn_reflns_theta_min 3.23
_exptl_absorpt_coefficient_mu 1.251
_exptl_absorpt_correction_T_max 1.0000
_exptl_absorpt_correction_T_min 0.9093
_exptl_absorpt_correction_type multi-scan
_exptl_crystal_colour 'black red'
_exptl_crystal_density_diffrn 1.611
_exptl_crystal_density_method 'not measured'
_exptl_crystal_description block
_exptl_crystal_F_000 938
_exptl_crystal_size_max 0.20
_exptl_crystal_size_mid 0.20
_exptl_crystal_size_min 0.10
_refine_diff_density_max 0.999
_refine_diff_density_min -0.480
_refine_diff_density_rms 0.100
_refine_ls_extinction_method none
_refine_ls_goodness_of_fit_ref 1.179
_refine_ls_hydrogen_treatment constr
_refine_ls_matrix_type full
_refine_ls_number_parameters 161
_refine_ls_number_reflns 2230
_refine_ls_number_restraints 0
_refine_ls_restrained_S_all 1.179
_refine_ls_R_factor_all 0.0714
_refine_ls_R_factor_gt 0.0594
_refine_ls_shift/su_max 0.000
_refine_ls_shift/su_mean 0.000
_refine_ls_structure_factor_coef Fsqd
_refine_ls_weighting_details 'calc w=1/[\s^2^(Fo^2^)+(0.0597P)^2^+4.2682P] where P=(Fo^2^+2Fc^2^)/3'
_refine_ls_weighting_scheme calc
_refine_ls_wR_factor_gt 0.1307
_refine_ls_wR_factor_ref 0.1369
_reflns_number_gt 1955
_reflns_number_total 2230
_reflns_threshold_expression >2sigma(I)
_cod_data_source_file ja1027953_si_004.cif
_cod_data_source_block 2
_cod_depositor_comments
;
The following automatic conversions were performed:

'_exptl_absorpt_correction_type' value 'Multi-scan' changed to
'multi-scan' according to the built-in table from CIF Core dictionary
named 'cif_core.dic' version 2.4.1 from 2010-06-29.

Automatic conversion script
Id: cif_fix_values 1715 2011-07-08 13:25:40Z adriana 
;
_cod_original_cell_volume 1895.2(6)
_cod_database_code 4102569

loop_
_symmetry_equiv_pos_as_xyz
'x, y, z'
'-x, y, -z'
'x+1/2, y+1/2, z'
'-x+1/2, y+1/2, -z'
'-x, -y, -z'
'x, -y, z'
'-x+1/2, -y+1/2, -z'
'x+1/2, -y+1/2, z'

loop_
_atom_site_label
_atom_site_type_symbol
_atom_site_fract_x
_atom_site_fract_y
_atom_site_fract_z
_atom_site_U_iso_or_equiv
_atom_site_adp_type
_atom_site_occupancy
_atom_site_symmetry_multiplicity
_atom_site_calc_flag
_atom_site_refinement_flags
_atom_site_disorder_assembly
_atom_site_disorder_group
Co1 Co 0.5000 0.0000 0.5000 0.0138(2) Uani 1 4 d S . .
Fe1 Fe 0.5000 0.12601(2) 1.0000 0.0193(2) Uani 1 2 d S . .
N1 N 0.5617(3) 0.17925(10) 0.8710(5) 0.0230(6) Uani 1 1 d . . .
N3 N 0.2287(4) 0.12575(11) 0.6017(6) 0.0385(9) Uani 1 1 d . . .
N2 N 0.5507(3) 0.04815(10) 0.7249(5) 0.0218(6) Uani 1 1 d . . .
N4 N 0.3196(4) 0.0000 0.5013(7) 0.0239(9) Uani 1 2 d S . .
C1 C 0.5350(4) 0.22309(12) 0.9260(5) 0.0233(7) Uani 1 1 d . . .
C2 C 0.5712(4) 0.26394(13) 0.8482(6) 0.0312(9) Uani 1 1 d . . .
H2 H 0.5485 0.2942 0.8848 0.037 Uiso 1 1 calc R . .
C3 C 0.6407(4) 0.25978(14) 0.7167(6) 0.0361(10) Uani 1 1 d . . .
H3 H 0.6670 0.2872 0.6619 0.043 Uiso 1 1 calc R . .
C4 C 0.6720(4) 0.21493(14) 0.6654(6) 0.0334(9) Uani 1 1 d . . .
H4 H 0.7216 0.2114 0.5780 0.040 Uiso 1 1 calc R . .
C5 C 0.6298(4) 0.17554(13) 0.7432(6) 0.0276(8) Uani 1 1 d . . .
H5 H 0.6495 0.1450 0.7051 0.033 Uiso 1 1 calc R . .
C6 C 0.5426(3) 0.07751(12) 0.8398(6) 0.0204(7) Uani 1 1 d . . .
C7 C 0.3285(4) 0.12557(11) 0.7537(6) 0.0237(8) Uani 1 1 d . . .
C12 C 0.3026(5) 0.0000 0.6901(8) 0.0243(11) Uani 1 2 d S . .
H8 H 0.3782 0.0000 0.8260 0.029 Uiso 1 2 calc SR . .
C11 C 0.1790(5) 0.0000 0.6938(8) 0.0244(11) Uani 1 2 d S . .
H9 H 0.1712 0.0000 0.8315 0.029 Uiso 1 2 calc SR . .
C10 C 0.0670(6) 0.0000 0.5014(10) 0.0504(19) Uani 1 2 d S . .
C8 C 0.2153(7) 0.0146(3) 0.3194(12) 0.0318(19) Uani 0.50 1 d P . .
C9 C 0.0890(7) 0.0174(3) 0.3107(12) 0.0330(19) Uani 0.50 1 d P . .
O1A O 0.0174(9) 0.0945(5) 0.7734(14) 0.072(4) Uani 0.450(14) 1 d P A 1
O1B O -0.0240(12) 0.1335(4) 0.8449(15) 0.118(6) Uani 0.550(14) 1 d P A 2

loop_
_atom_site_aniso_label
_atom_site_aniso_U_11
_atom_site_aniso_U_22
_atom_site_aniso_U_33
_atom_site_aniso_U_23
_atom_site_aniso_U_13
_atom_site_aniso_U_12
Co1 0.0215(5) 0.0090(4) 0.0169(4) 0.000 0.0139(4) 0.000
Fe1 0.0290(4) 0.0141(4) 0.0180(4) 0.000 0.0130(3) 0.000
N1 0.0294(16) 0.0211(15) 0.0184(14) -0.0026(11) 0.0096(13) -0.0054(12)
N3 0.041(2) 0.0239(18) 0.042(2) -0.0005(14) 0.0082(18) 0.0044(15)
N2 0.0331(17) 0.0162(14) 0.0245(14) 0.0003(12) 0.0204(13) -0.0045(12)
N4 0.026(2) 0.033(2) 0.018(2) 0.000 0.0148(18) 0.000
C1 0.031(2) 0.0178(16) 0.0157(16) 0.0007(13) 0.0038(15) -0.0008(14)
C2 0.037(2) 0.0184(18) 0.0285(19) 0.0026(15) 0.0036(17) -0.0061(15)
C3 0.045(2) 0.028(2) 0.033(2) 0.0065(17) 0.0126(19) -0.0156(18)
C4 0.038(2) 0.034(2) 0.029(2) 0.0014(16) 0.0144(18) -0.0114(17)
C5 0.034(2) 0.0243(19) 0.0248(18) 0.0002(15) 0.0123(16) -0.0057(15)
C6 0.0242(18) 0.0186(16) 0.0226(16) 0.0023(14) 0.0136(15) -0.0046(14)
C7 0.032(2) 0.0147(16) 0.0261(18) 0.0002(13) 0.0134(17) 0.0022(14)
C12 0.026(3) 0.026(3) 0.023(2) 0.000 0.013(2) 0.000
C11 0.027(3) 0.027(3) 0.024(2) 0.000 0.014(2) 0.000
C10 0.024(3) 0.105(6) 0.027(3) 0.000 0.016(3) 0.000
C8 0.027(4) 0.042(5) 0.027(4) 0.000(3) 0.012(3) -0.006(3)
C9 0.022(4) 0.052(5) 0.023(3) 0.002(3) 0.008(3) -0.003(3)
O1A 0.057(6) 0.104(11) 0.052(5) -0.010(5) 0.017(4) 0.007(5)
O1B 0.149(10) 0.067(7) 0.071(6) 0.013(5) -0.024(6) -0.063(7)

loop_
_atom_type_symbol
_atom_type_description
_atom_type_scat_dispersion_real
_atom_type_scat_dispersion_imag
_atom_type_scat_source
C C 0.0033 0.0016 'International Tables Vol C Tables 4.2.6.8 and 6.1.1.4'
H H 0.0000 0.0000 'International Tables Vol C Tables 4.2.6.8 and 6.1.1.4'
Co Co 0.3494 0.9721 'International Tables Vol C Tables 4.2.6.8 and 6.1.1.4'
Fe Fe 0.3463 0.8444 'International Tables Vol C Tables 4.2.6.8 and 6.1.1.4'
N N 0.0061 0.0033 'International Tables Vol C Tables 4.2.6.8 and 6.1.1.4'
O O 0.0106 0.0060 'International Tables Vol C Tables 4.2.6.8 and 6.1.1.4'

loop_
_geom_angle_atom_site_label_1
_geom_angle_atom_site_label_2
_geom_angle_atom_site_label_3
_geom_angle
_geom_angle_site_symmetry_1
_geom_angle_site_symmetry_3
N2 Co1 N2 180.00(12) 5_656 .
N2 Co1 N2 89.87(17) 5_656 2_656
N2 Co1 N2 90.13(17) . 2_656
N2 Co1 N2 90.13(17) 5_656 6
N2 Co1 N2 89.87(17) . 6
N2 Co1 N2 180.00(12) 2_656 6
N2 Co1 N4 91.34(12) 5_656 .
N2 Co1 N4 88.66(12) . .
N2 Co1 N4 91.34(12) 2_656 .
N2 Co1 N4 88.66(12) 6 .
N2 Co1 N4 88.66(12) 5_656 5_656
N2 Co1 N4 91.34(12) . 5_656
N2 Co1 N4 88.66(12) 2_656 5_656
N2 Co1 N4 91.34(12) 6 5_656
N4 Co1 N4 180.0 . 5_656
C6 Fe1 C6 87.99(19) . 2_657
C6 Fe1 C7 84.50(15) . .
C6 Fe1 C7 94.96(15) 2_657 .
C6 Fe1 C7 94.96(15) . 2_657
C6 Fe1 C7 84.50(15) 2_657 2_657
C7 Fe1 C7 179.27(19) . 2_657
C6 Fe1 N1 172.51(13) . 2_657
C6 Fe1 N1 95.78(13) 2_657 2_657
C7 Fe1 N1 88.71(13) . 2_657
C7 Fe1 N1 91.84(13) 2_657 2_657
C6 Fe1 N1 95.78(13) . .
C6 Fe1 N1 172.51(13) 2_657 .
C7 Fe1 N1 91.84(13) . .
C7 Fe1 N1 88.71(13) 2_657 .
N1 Fe1 N1 81.23(17) 2_657 .
C5 N1 C1 118.5(3) . .
C5 N1 Fe1 126.1(2) . .
C1 N1 Fe1 115.3(2) . .
C6 N2 Co1 160.4(3) . .
C12 N4 C8 116.2(5) . 6
C12 N4 C8 116.2(5) . .
C8 N4 C8 35.6(6) 6 .
C12 N4 Co1 121.4(3) . .
C8 N4 Co1 119.3(4) 6 .
C8 N4 Co1 119.3(4) . .
N1 C1 C2 122.3(3) . .
N1 C1 C1 114.07(19) . 2_657
C2 C1 C1 123.7(2) . 2_657
C3 C2 C1 118.7(4) . .
C3 C2 H2 120.6 . .
C1 C2 H2 120.6 . .
C2 C3 C4 119.2(3) . .
C2 C3 H3 120.4 . .
C4 C3 H3 120.4 . .
C5 C4 C3 119.2(4) . .
C5 C4 H4 120.4 . .
C3 C4 H4 120.4 . .
N1 C5 C4 122.0(4) . .
N1 C5 H5 119.0 . .
C4 C5 H5 119.0 . .
N2 C6 Fe1 170.9(3) . .
N3 C7 Fe1 177.4(4) . .
N4 C12 C11 122.1(5) . .
N4 C12 H8 118.9 . .
C11 C12 H8 118.9 . .
C10 C11 C12 120.9(5) . .
C10 C11 H9 119.5 . .
C12 C11 H9 119.5 . .
C11 C10 C9 113.5(5) . 6
C11 C10 C9 113.5(5) . .
C9 C10 C9 39.2(6) 6 .
C11 C10 C10 122.5(7) . 5_556
C9 C10 C10 120.3(7) 6 5_556
C9 C10 C10 120.3(7) . 5_556
C8 C8 N4 72.2(3) 6 .
C8 C8 C9 93.3(5) 6 .
N4 C8 C9 122.7(6) . .
C8 C8 C9 56.7(4) 6 6
N4 C8 C9 105.7(5) . 6
C9 C8 C9 36.6(6) . 6
C9 C9 C8 86.7(5) 6 .
C9 C9 C10 70.4(3) 6 .
C8 C9 C10 117.6(6) . .
C9 C9 C8 56.7(4) 6 6
C8 C9 C8 30.1(6) . 6
C10 C9 C8 102.7(5) . 6

loop_
_geom_bond_atom_site_label_1
_geom_bond_atom_site_label_2
_geom_bond_distance
_geom_bond_site_symmetry_2
Co1 N2 1.927(3) 5_656
Co1 N2 1.927(3) .
Co1 N2 1.927(3) 2_656
Co1 N2 1.927(3) 6
Co1 N4 1.999(4) .
Co1 N4 1.999(4) 5_656
Fe1 C6 1.905(3) .
Fe1 C6 1.905(3) 2_657
Fe1 C7 1.940(4) .
Fe1 C7 1.940(4) 2_657
Fe1 N1 1.983(3) 2_657
Fe1 N1 1.983(3) .
N1 C5 1.345(5) .
N1 C1 1.357(4) .
N3 C7 1.156(5) .
N2 C6 1.154(4) .
N4 C12 1.338(6) .
N4 C8 1.353(8) 6
N4 C8 1.353(8) .
C1 C2 1.387(5) .
C1 C1 1.475(7) 2_657
C2 C3 1.380(6) .
C2 H2 0.9500 .
C3 C4 1.392(6) .
C3 H3 0.9500 .
C4 C5 1.385(5) .
C4 H4 0.9500 .
C5 H5 0.9500 .
C12 C11 1.376(7) .
C12 H8 0.9500 .
C11 C10 1.373(8) .
C11 H9 0.9500 .
C10 C9 1.465(9) 6
C10 C9 1.465(9) .
C10 C10 1.474(11) 5_556
C8 C8 0.826(14) 6
C8 C9 1.377(10) .
C8 C9 1.646(10) 6
C9 C9 0.983(16) 6
C9 C8 1.646(10) 6

loop_
_geom_torsion_atom_site_label_1
_geom_torsion_atom_site_label_2
_geom_torsion_atom_site_label_3
_geom_torsion_atom_site_label_4
_geom_torsion
_geom_torsion_site_symmetry_1
_geom_torsion_site_symmetry_4
C6 Fe1 N1 C5 -9.3(3) . .
C6 Fe1 N1 C5 110.6(10) 2_657 .
C7 Fe1 N1 C5 -94.0(3) . .
C7 Fe1 N1 C5 85.5(3) 2_657 .
N1 Fe1 N1 C5 177.6(4) 2_657 .
C6 Fe1 N1 C1 172.9(3) . .
C6 Fe1 N1 C1 -67.1(11) 2_657 .
C7 Fe1 N1 C1 88.3(3) . .
C7 Fe1 N1 C1 -92.2(3) 2_657 .
N1 Fe1 N1 C1 -0.14(18) 2_657 .
N2 Co1 N2 C6 -175(100) 5_656 .
N2 Co1 N2 C6 76.9(8) 2_656 .
N2 Co1 N2 C6 -103.1(8) 6 .
N4 Co1 N2 C6 -14.5(8) . .
N4 Co1 N2 C6 165.5(8) 5_656 .
N2 Co1 N4 C12 135.05(8) 5_656 .
N2 Co1 N4 C12 -44.95(8) . .
N2 Co1 N4 C12 -135.05(8) 2_656 .
N2 Co1 N4 C12 44.95(8) 6 .
N4 Co1 N4 C12 0(46) 5_656 .
N2 Co1 N4 C8 -24.5(4) 5_656 6
N2 Co1 N4 C8 155.5(4) . 6
N2 Co1 N4 C8 65.5(4) 2_656 6
N2 Co1 N4 C8 -114.5(4) 6 6
N4 Co1 N4 C8 -159(46) 5_656 6
N2 Co1 N4 C8 -65.5(4) 5_656 .
N2 Co1 N4 C8 114.5(4) . .
N2 Co1 N4 C8 24.5(4) 2_656 .
N2 Co1 N4 C8 -155.5(4) 6 .
N4 Co1 N4 C8 159(45) 5_656 .
C5 N1 C1 C2 2.4(5) . .
Fe1 N1 C1 C2 -179.7(3) . .
C5 N1 C1 C1 -177.5(4) . 2_657
Fe1 N1 C1 C1 0.4(5) . 2_657
N1 C1 C2 C3 -2.3(6) . .
C1 C1 C2 C3 177.7(4) 2_657 .
C1 C2 C3 C4 0.3(6) . .
C2 C3 C4 C5 1.5(6) . .
C1 N1 C5 C4 -0.5(5) . .
Fe1 N1 C5 C4 -178.2(3) . .
C3 C4 C5 N1 -1.4(6) . .
Co1 N2 C6 Fe1 -12(2) . .
C6 Fe1 C6 N2 85.3(18) 2_657 .
C7 Fe1 C6 N2 -9.9(18) . .
C7 Fe1 C6 N2 169.6(18) 2_657 .
N1 Fe1 C6 N2 -35(2) 2_657 .
N1 Fe1 C6 N2 -101.2(18) . .
C6 Fe1 C7 N3 -60(7) . .
C6 Fe1 C7 N3 -147(7) 2_657 .
C7 Fe1 C7 N3 -104(7) 2_657 .
N1 Fe1 C7 N3 117(7) 2_657 .
N1 Fe1 C7 N3 36(7) . .
C8 N4 C12 C11 -19.9(4) 6 .
C8 N4 C12 C11 19.9(4) . .
Co1 N4 C12 C11 180.000(1) . .
N4 C12 C11 C10 0.000(2) . .
C12 C11 C10 C9 21.5(4) . 6
C12 C11 C10 C9 -21.5(4) . .
C12 C11 C10 C10 180.000(2) . 5_556
C12 N4 C8 C8 -99.1(2) . 6
Co1 N4 C8 C8 100.4(2) . 6
C12 N4 C8 C9 -16.9(8) . .
C8 N4 C8 C9 82.2(7) 6 .
Co1 N4 C8 C9 -177.4(6) . .
C12 N4 C8 C9 -52.7(6) . 6
C8 N4 C8 C9 46.4(5) 6 6
Co1 N4 C8 C9 146.8(4) . 6
C8 C8 C9 C9 0.0 6 6
N4 C8 C9 C9 -70.9(6) . 6
C8 C8 C9 C10 65.9(6) 6 .
N4 C8 C9 C10 -5.0(10) . .
C9 C8 C9 C10 65.9(6) 6 .
N4 C8 C9 C8 -70.9(6) . 6
C9 C8 C9 C8 0.0 6 6
C11 C10 C9 C9 98.9(3) . 6
C10 C10 C9 C9 -102.0(4) 5_556 6
C11 C10 C9 C8 23.6(8) . .
C9 C10 C9 C8 -75.3(7) 6 .
C10 C10 C9 C8 -177.3(5) 5_556 .
C11 C10 C9 C8 51.6(5) . 6
C9 C10 C9 C8 -47.3(5) 6 6
C10 C10 C9 C8 -149.3(4) 5_556 6
